data_4504675
loop_
_publ_author_name
'Moorthy, Jarugu Narasimha'
'Natarajan, Ramalingam'
'Savitha, Govardhan'
'Venugopalan, Paloth'

_publ_section_title
;
 Influence of Weaker Interactions on the Self-Assembly of Rigid Molecular
 Scaffolds Based on Tetraarylbimesityls
;
_journal_issue 4
_journal_name_full 'Crystal Growth &amp; Design'
_journal_page_first 919
_journal_paper_doi 10.1021/cg0504410
_journal_volume 6
_journal_year 2006
_chemical_formula_sum 'C38 H34 N4'
_chemical_formula_weight 546.69
_chemical_melting_point 260
_chemical_name_systematic
; 
3,3,5,5-Tetrakis(3-pyridyl)bimesityl 
;
_space_group_IT_number 228
_symmetry_cell_setting cubic
_symmetry_space_group_name_Hall '-F 4ud 2vw 3'
_symmetry_space_group_name_H-M 'F d -3 c :2'
_atom_sites_solution_hydrogens geom
_atom_sites_solution_primary direct
_atom_sites_solution_secondary difmap
_audit_creation_method 'Manual edit of SHELXL-97 CIF'
_cell_angle_alpha 90.00
_cell_angle_beta 90.00
_cell_angle_gamma 90.00
_cell_formula_units_Z 48
_cell_length_a 33.585(2)
_cell_length_b 33.585(2)
_cell_length_c 33.585(2)
_cell_measurement_reflns_used 40
_cell_measurement_temperature 293(2)
_cell_measurement_theta_max 24.452
_cell_measurement_theta_min 9.312
_cell_volume 37882(4)
_computing_cell_refinement 'XSCANS (Siemens)'
_computing_data_collection 'XSCANS (Siemens)'
_computing_data_reduction 'XSCANS (Siemens)'
_computing_molecular_graphics Diamond3.0
_computing_publication_material SHELXL-97
_computing_structure_refinement 'SHELXL-97 (Sheldrick, 1997)'
_computing_structure_solution 'SHELXS-97 (Sheldrick, 1997)'
_diffrn_ambient_temperature 293(2)
_diffrn_measured_fraction_theta_full 0.973
_diffrn_measured_fraction_theta_max 0.973
_diffrn_measurement_device_type 'Siemens P4'
_diffrn_measurement_method '2\q/\q scans'
_diffrn_radiation_monochromator graphite
_diffrn_radiation_source 'fine-focus sealed tube'
_diffrn_radiation_type MoK\a
_diffrn_radiation_wavelength 0.71073
_diffrn_reflns_av_R_equivalents 0.0272
_diffrn_reflns_av_sigmaI/netI 0.0445
_diffrn_reflns_limit_h_max 36
_diffrn_reflns_limit_h_min 2
_diffrn_reflns_limit_k_max 26
_diffrn_reflns_limit_k_min 0
_diffrn_reflns_limit_l_max 21
_diffrn_reflns_limit_l_min 0
_diffrn_reflns_number 1087
_diffrn_reflns_theta_full 23.00
_diffrn_reflns_theta_max 23.00
_diffrn_reflns_theta_min 2.10
_diffrn_standards_decay_% 0.2
_diffrn_standards_interval_count 97
_diffrn_standards_number 3
_exptl_absorpt_coefficient_mu 0.068
_exptl_absorpt_correction_type none
_exptl_crystal_colour colourless
_exptl_crystal_density_diffrn 1.150
_exptl_crystal_density_method 'not measured'
_exptl_crystal_description block
_exptl_crystal_F_000 13920
_exptl_crystal_preparation chloroform-acetonitrile
_exptl_crystal_size_max 0.21
_exptl_crystal_size_mid 0.17
_exptl_crystal_size_min 0.14
_refine_diff_density_max 0.116
_refine_diff_density_min -0.146
_refine_diff_density_rms 0.033
_refine_ls_extinction_method none
_refine_ls_goodness_of_fit_ref 1.010
_refine_ls_hydrogen_treatment constr
_refine_ls_matrix_type full
_refine_ls_number_parameters 97
_refine_ls_number_reflns 1084
_refine_ls_number_restraints 0
_refine_ls_restrained_S_all 1.010
_refine_ls_R_factor_all 0.1970
_refine_ls_R_factor_gt 0.0660
_refine_ls_shift/su_max 0.000
_refine_ls_shift/su_mean 0.000
_refine_ls_structure_factor_coef Fsqd
_refine_ls_weighting_details 'calc w=1/[\s^2^(Fo^2^)+(0.0639P)^2^+0.1418P] where P=(Fo^2^+2Fc^2^)/3'
_refine_ls_weighting_scheme calc
_refine_ls_wR_factor_gt 0.1401
_refine_ls_wR_factor_ref 0.1776
_reflns_number_gt 385
_reflns_number_total 1084
_reflns_threshold_expression >2sigma(I)
_cod_data_source_file cg0504410si20050825_073550.cif
_cod_data_source_block py
_cod_depositor_comments
;
The following automatic conversions were performed:

'_symmetry_cell_setting' value 'Cubic' changed to 'cubic' according
to /home/saulius/struct/CIF-dictionaries/cif_core.dic dictionary
named 'cif_core.dic' version 2.4.1 from 2010-06-29.

Automatic conversion script
Id: cif_fix_values 1715 2011-07-08 13:25:40Z adriana 
;
_cod_original_sg_symbol_H-M Fd-3c
_cod_database_code 4504675

loop_
_symmetry_equiv_pos_as_xyz
'x, y, z'
'-x+1/4, -y+3/4, z+1/2'
'-x+3/4, y+1/2, -z+1/4'
'x+1/2, -y+1/4, -z+3/4'
'z, x, y'
'z+1/2, -x+1/4, -y+3/4'
'-z+1/4, -x+3/4, y+1/2'
'-z+3/4, x+1/2, -y+1/4'
'y, z, x'
'-y+3/4, z+1/2, -x+1/4'
'y+1/2, -z+1/4, -x+3/4'
'-y+1/4, -z+3/4, x+1/2'
'y+3/4, x+1/4, -z'
'-y+1/2, -x+1/2, -z+1/2'
'y+1/4, -x, z+3/4'
'-y, x+3/4, z+1/4'
'x+3/4, z+1/4, -y'
'-x, z+3/4, y+1/4'
'-x+1/2, -z+1/2, -y+1/2'
'x+1/4, -z, y+3/4'
'z+3/4, y+1/4, -x'
'z+1/4, -y, x+3/4'
'-z, y+3/4, x+1/4'
'-z+1/2, -y+1/2, -x+1/2'
'x, y+1/2, z+1/2'
'-x+1/4, -y+5/4, z+1'
'-x+3/4, y+1, -z+3/4'
'x+1/2, -y+3/4, -z+5/4'
'z, x+1/2, y+1/2'
'z+1/2, -x+3/4, -y+5/4'
'-z+1/4, -x+5/4, y+1'
'-z+3/4, x+1, -y+3/4'
'y, z+1/2, x+1/2'
'-y+3/4, z+1, -x+3/4'
'y+1/2, -z+3/4, -x+5/4'
'-y+1/4, -z+5/4, x+1'
'y+3/4, x+3/4, -z+1/2'
'-y+1/2, -x+1, -z+1'
'y+1/4, -x+1/2, z+5/4'
'-y, x+5/4, z+3/4'
'x+3/4, z+3/4, -y+1/2'
'-x, z+5/4, y+3/4'
'-x+1/2, -z+1, -y+1'
'x+1/4, -z+1/2, y+5/4'
'z+3/4, y+3/4, -x+1/2'
'z+1/4, -y+1/2, x+5/4'
'-z, y+5/4, x+3/4'
'-z+1/2, -y+1, -x+1'
'x+1/2, y, z+1/2'
'-x+3/4, -y+3/4, z+1'
'-x+5/4, y+1/2, -z+3/4'
'x+1, -y+1/4, -z+5/4'
'z+1/2, x, y+1/2'
'z+1, -x+1/4, -y+5/4'
'-z+3/4, -x+3/4, y+1'
'-z+5/4, x+1/2, -y+3/4'
'y+1/2, z, x+1/2'
'-y+5/4, z+1/2, -x+3/4'
'y+1, -z+1/4, -x+5/4'
'-y+3/4, -z+3/4, x+1'
'y+5/4, x+1/4, -z+1/2'
'-y+1, -x+1/2, -z+1'
'y+3/4, -x, z+5/4'
'-y+1/2, x+3/4, z+3/4'
'x+5/4, z+1/4, -y+1/2'
'-x+1/2, z+3/4, y+3/4'
'-x+1, -z+1/2, -y+1'
'x+3/4, -z, y+5/4'
'z+5/4, y+1/4, -x+1/2'
'z+3/4, -y, x+5/4'
'-z+1/2, y+3/4, x+3/4'
'-z+1, -y+1/2, -x+1'
'x+1/2, y+1/2, z'
'-x+3/4, -y+5/4, z+1/2'
'-x+5/4, y+1, -z+1/4'
'x+1, -y+3/4, -z+3/4'
'z+1/2, x+1/2, y'
'z+1, -x+3/4, -y+3/4'
'-z+3/4, -x+5/4, y+1/2'
'-z+5/4, x+1, -y+1/4'
'y+1/2, z+1/2, x'
'-y+5/4, z+1, -x+1/4'
'y+1, -z+3/4, -x+3/4'
'-y+3/4, -z+5/4, x+1/2'
'y+5/4, x+3/4, -z'
'-y+1, -x+1, -z+1/2'
'y+3/4, -x+1/2, z+3/4'
'-y+1/2, x+5/4, z+1/4'
'x+5/4, z+3/4, -y'
'-x+1/2, z+5/4, y+1/4'
'-x+1, -z+1, -y+1/2'
'x+3/4, -z+1/2, y+3/4'
'z+5/4, y+3/4, -x'
'z+3/4, -y+1/2, x+3/4'
'-z+1/2, y+5/4, x+1/4'
'-z+1, -y+1, -x+1/2'
'-x, -y, -z'
'x-1/4, y-3/4, -z-1/2'
'x-3/4, -y-1/2, z-1/4'
'-x-1/2, y-1/4, z-3/4'
'-z, -x, -y'
'-z-1/2, x-1/4, y-3/4'
'z-1/4, x-3/4, -y-1/2'
'z-3/4, -x-1/2, y-1/4'
'-y, -z, -x'
'y-3/4, -z-1/2, x-1/4'
'-y-1/2, z-1/4, x-3/4'
'y-1/4, z-3/4, -x-1/2'
'-y-3/4, -x-1/4, z'
'y-1/2, x-1/2, z-1/2'
'-y-1/4, x, -z-3/4'
'y, -x-3/4, -z-1/4'
'-x-3/4, -z-1/4, y'
'x, -z-3/4, -y-1/4'
'x-1/2, z-1/2, y-1/2'
'-x-1/4, z, -y-3/4'
'-z-3/4, -y-1/4, x'
'-z-1/4, y, -x-3/4'
'z, -y-3/4, -x-1/4'
'z-1/2, y-1/2, x-1/2'
'-x, -y+1/2, -z+1/2'
'x-1/4, y-1/4, -z'
'x-3/4, -y, z+1/4'
'-x-1/2, y+1/4, z-1/4'
'-z, -x+1/2, -y+1/2'
'-z-1/2, x+1/4, y-1/4'
'z-1/4, x-1/4, -y'
'z-3/4, -x, y+1/4'
'-y, -z+1/2, -x+1/2'
'y-3/4, -z, x+1/4'
'-y-1/2, z+1/4, x-1/4'
'y-1/4, z-1/4, -x'
'-y-3/4, -x+1/4, z+1/2'
'y-1/2, x, z'
'-y-1/4, x+1/2, -z-1/4'
'y, -x-1/4, -z+1/4'
'-x-3/4, -z+1/4, y+1/2'
'x, -z-1/4, -y+1/4'
'x-1/2, z, y'
'-x-1/4, z+1/2, -y-1/4'
'-z-3/4, -y+1/4, x+1/2'
'-z-1/4, y+1/2, -x-1/4'
'z, -y-1/4, -x+1/4'
'z-1/2, y, x'
'-x+1/2, -y, -z+1/2'
'x+1/4, y-3/4, -z'
'x-1/4, -y-1/2, z+1/4'
'-x, y-1/4, z-1/4'
'-z+1/2, -x, -y+1/2'
'-z, x-1/4, y-1/4'
'z+1/4, x-3/4, -y'
'z-1/4, -x-1/2, y+1/4'
'-y+1/2, -z, -x+1/2'
'y-1/4, -z-1/2, x+1/4'
'-y, z-1/4, x-1/4'
'y+1/4, z-3/4, -x'
'-y-1/4, -x-1/4, z+1/2'
'y, x-1/2, z'
'-y+1/4, x, -z-1/4'
'y+1/2, -x-3/4, -z+1/4'
'-x-1/4, -z-1/4, y+1/2'
'x+1/2, -z-3/4, -y+1/4'
'x, z-1/2, y'
'-x+1/4, z, -y-1/4'
'-z-1/4, -y-1/4, x+1/2'
'-z+1/4, y, -x-1/4'
'z+1/2, -y-3/4, -x+1/4'
'z, y-1/2, x'
'-x+1/2, -y+1/2, -z'
'x+1/4, y-1/4, -z-1/2'
'x-1/4, -y, z-1/4'
'-x, y+1/4, z-3/4'
'-z+1/2, -x+1/2, -y'
'-z, x+1/4, y-3/4'
'z+1/4, x-1/4, -y-1/2'
'z-1/4, -x, y-1/4'
'-y+1/2, -z+1/2, -x'
'y-1/4, -z, x-1/4'
'-y, z+1/4, x-3/4'
'y+1/4, z-1/4, -x-1/2'
'-y-1/4, -x+1/4, z'
'y, x, z-1/2'
'-y+1/4, x+1/2, -z-3/4'
'y+1/2, -x-1/4, -z-1/4'
'-x-1/4, -z+1/4, y'
'x+1/2, -z-1/4, -y-1/4'
'x, z, y-1/2'
'-x+1/4, z+1/2, -y-3/4'
'-z-1/4, -y+1/4, x'
'-z+1/4, y+1/2, -x-3/4'
'z+1/2, -y-1/4, -x-1/4'
'z, y, x-1/2'

loop_
_atom_site_label
_atom_site_type_symbol
_atom_site_fract_x
_atom_site_fract_y
_atom_site_fract_z
_atom_site_U_iso_or_equiv
_atom_site_adp_type
_atom_site_occupancy
_atom_site_symmetry_multiplicity
_atom_site_calc_flag
_atom_site_refinement_flags
N1 N 0.4100(2) 0.5069(2) -0.0049(3) 0.189(4) Uani 1 1 d .
C1 C 0.3750 0.3750 0.10271(13) 0.0519(13) Uani 1 2 d S
C2 C 0.37471(14) 0.41097(10) 0.08175(11) 0.0567(10) Uani 1 1 d .
C3 C 0.37442(15) 0.41106(11) 0.04069(11) 0.0640(11) Uani 1 1 d .
C4 C 0.3750 0.3750 0.01966(14) 0.0665(14) Uani 1 2 d S
C5 C 0.3740(2) 0.45037(11) 0.01987(12) 0.0698(13) Uani 1 1 d .
C6 C 0.4073(2) 0.4708(2) 0.0103(2) 0.150(3) Uani 1 1 d .
H6A H 0.4313 0.4578 0.0151 0.180 Uiso 1 1 calc R
C7 C 0.3748(3) 0.52480(18) -0.01241(18) 0.139(3) Uani 1 1 d .
H7A H 0.3747 0.5499 -0.0242 0.166 Uiso 1 1 calc R
C8 C 0.3410(2) 0.5080(2) -0.0036(3) 0.143(3) Uani 1 1 d .
H8A H 0.3173 0.5215 -0.0083 0.172 Uiso 1 1 calc R
C9 C 0.3403(2) 0.4705(2) 0.01255(19) 0.132(3) Uani 1 1 d .
H9A H 0.3159 0.4587 0.0185 0.159 Uiso 1 1 calc R
C10 C 0.37464(19) 0.44977(12) 0.10501(11) 0.0836(15) Uani 1 1 d .
H10C H 0.4016 0.4584 0.1092 0.125 Uiso 1 1 calc R
H10B H 0.3619 0.4457 0.1303 0.125 Uiso 1 1 calc R
H10A H 0.3605 0.4697 0.0902 0.125 Uiso 1 1 calc R
C11 C 0.3750 0.3750 -0.02490(15) 0.112(2) Uani 1 2 d S
H11A H 0.3681 0.3489 -0.0344 0.168 Uiso 0.50 1 calc PR
H11B H 0.4010 0.3821 -0.0344 0.168 Uiso 0.50 1 calc PR
H11C H 0.3559 0.3940 -0.0344 0.168 Uiso 0.50 1 calc PR

loop_
_atom_site_aniso_label
_atom_site_aniso_U_11
_atom_site_aniso_U_22
_atom_site_aniso_U_33
_atom_site_aniso_U_23
_atom_site_aniso_U_13
_atom_site_aniso_U_12
N1 0.237(9) 0.117(7) 0.212(8) 0.066(5) 0.092(7) -0.001(6)
C1 0.053(4) 0.045(4) 0.057(3) 0.000 0.000 -0.017(7)
C2 0.062(2) 0.048(2) 0.061(3) -0.007(2) -0.002(3) 0.001(3)
C3 0.074(3) 0.051(3) 0.067(3) 0.004(2) -0.007(3) -0.001(3)
C4 0.072(4) 0.074(5) 0.054(3) 0.000 0.000 -0.024(7)
C5 0.087(3) 0.052(3) 0.071(3) 0.010(2) 0.004(4) 0.006(4)
C6 0.133(7) 0.090(6) 0.227(9) 0.064(5) 0.065(6) 0.026(5)
C7 0.231(9) 0.062(4) 0.123(5) 0.027(3) -0.033(9) -0.011(7)
C8 0.137(7) 0.076(6) 0.217(10) 0.048(5) -0.069(7) 0.018(5)
C9 0.122(7) 0.098(6) 0.178(7) 0.045(5) -0.066(5) -0.014(5)
C10 0.122(4) 0.056(3) 0.073(3) -0.004(2) 0.005(3) 0.006(3)
C11 0.174(8) 0.110(6) 0.052(4) 0.000 0.000 -0.003(8)

loop_
_atom_type_symbol
_atom_type_description
_atom_type_scat_dispersion_real
_atom_type_scat_dispersion_imag
_atom_type_scat_source
C C 0.0033 0.0016 'International Tables Vol C Tables 4.2.6.8 and 6.1.1.4'
H H 0.0000 0.0000 'International Tables Vol C Tables 4.2.6.8 and 6.1.1.4'
N N 0.0061 0.0033 'International Tables Vol C Tables 4.2.6.8 and 6.1.1.4'

loop_
_geom_angle_atom_site_label_1
_geom_angle_atom_site_label_2
_geom_angle_atom_site_label_3
_geom_angle
_geom_angle_site_symmetry_1
_geom_angle_site_symmetry_3
C6 N1 C7 114.9(8) . .
C2 C1 C2 119.6(4) 50_554 .
C2 C1 C1 120.2(2) 50_554 111_656
C2 C1 C1 120.2(2) . 111_656
C3 C2 C1 120.4(3) . .
C3 C2 C10 120.8(3) . .
C1 C2 C10 118.8(3) . .
C2 C3 C4 120.1(4) . .
C2 C3 C5 118.0(3) . .
C4 C3 C5 121.8(3) . .
C3 C4 C3 119.5(4) . 50_554
C3 C4 C11 120.2(2) . .
C3 C4 C11 120.3(2) 50_554 .
C9 C5 C6 113.6(4) . .
C9 C5 C3 122.5(6) . .
C6 C5 C3 123.5(6) . .
N1 C6 C5 128.0(7) . .
C8 C7 N1 121.9(6) . .
C7 C8 C9 120.3(7) . .
C5 C9 C8 121.3(7) . .

loop_
_geom_bond_atom_site_label_1
_geom_bond_atom_site_label_2
_geom_bond_distance
_geom_bond_site_symmetry_2
N1 C6 1.319(7) .
N1 C7 1.351(10) .
C1 C2 1.398(4) 50_554
C1 C2 1.398(4) .
C1 C1 1.497(9) 111_656
C2 C3 1.379(4) .
C2 C10 1.519(5) .
C3 C4 1.402(4) .
C3 C5 1.494(5) .
C4 C3 1.402(4) 50_554
C4 C11 1.497(6) .
C5 C9 1.341(8) .
C5 C6 1.350(8) .
C7 C8 1.299(10) .
C8 C9 1.373(7) .

loop_
_geom_torsion_atom_site_label_1
_geom_torsion_atom_site_label_2
_geom_torsion_atom_site_label_3
_geom_torsion_atom_site_label_4
_geom_torsion
_geom_torsion_site_symmetry_1
_geom_torsion_site_symmetry_4
C2 C1 C2 C3 0.5(3) 50_554 .
C1 C1 C2 C3 -179.5(3) 111_656 .
C2 C1 C2 C10 -179.6(5) 50_554 .
C1 C1 C2 C10 0.4(5) 111_656 .
C1 C2 C3 C4 -0.9(7) . .
C10 C2 C3 C4 179.2(4) . .
C1 C2 C3 C5 179.9(4) . .
C10 C2 C3 C5 0.0(8) . .
C2 C3 C4 C3 0.5(3) . 50_554
C5 C3 C4 C3 179.7(6) . 50_554
C2 C3 C4 C11 -179.5(3) . .
C5 C3 C4 C11 -0.3(6) . .
C2 C3 C5 C9 -85.2(7) . .
C4 C3 C5 C9 95.6(6) . .
C2 C3 C5 C6 87.9(7) . .
C4 C3 C5 C6 -91.4(6) . .
C7 N1 C6 C5 -1.4(14) . .
C9 C5 C6 N1 -0.3(11) . .
C3 C5 C6 N1 -173.9(8) . .
C6 N1 C7 C8 2.6(12) . .
N1 C7 C8 C9 -2.2(13) . .
C6 C5 C9 C8 0.8(9) . .
C3 C5 C9 C8 174.4(6) . .
C7 C8 C9 C5 0.4(13) . .
